data_1572817
loop_
_publ_author_name
'Khamrang, Themmila'
'Ponraj, C.'
'Hemamalini, Madhukar'
'Antony, G. Jerald Maria'
'Saravanan, Dhandayutham'

_publ_section_title
;
 1,4-Dimethylpiperazine-2,3-dione
;
_journal_coeditor_code HB4484
_journal_issue 10
_journal_name_full IUCrData
_journal_paper_doi 10.1107/S2414314624009362
_journal_volume 9
_journal_year 2024
_chemical_formula_iupac 'C6 H10 N2 O2'
_chemical_formula_moiety 'C6 H10 N2 O2'
_chemical_formula_sum 'C6 H10 N2 O2'
_chemical_formula_weight 142.16
_chemical_name_systematic
;
1,4-Dimethylpiperazine-2,3-dione
;
_space_group_crystal_system monoclinic
_space_group_IT_number 14
_space_group_name_Hall '-P 2yn'
_space_group_name_H-M_alt 'P 1 21/n 1'
_atom_sites_solution_hydrogens geom
_atom_sites_solution_primary dual
_audit_creation_method SHELXL-2018/3
_cell_angle_alpha 90
_cell_angle_beta 99.767(7)
_cell_angle_gamma 90
_cell_formula_units_Z 4
_cell_length_a 7.3781(6)
_cell_length_b 8.0050(6)
_cell_length_c 12.1306(8)
_cell_measurement_reflns_used 9307
_cell_measurement_temperature 293(2)
_cell_measurement_theta_max 26.359
_cell_measurement_theta_min 3.477
_cell_volume 706.07(9)
_computing_cell_refinement
;
CrysAlis PRO (Agilent, 2012)
;
_computing_data_collection
;
CrysAlis PRO (Agilent, 2012)
;
_computing_data_reduction
;
CrysAlis PRO (Agilent, 2012)
;
_computing_molecular_graphics
;
PLATON (Spek, 2020)
;
_computing_publication_material
;
PLATON (Spek, 2020)
;
_computing_structure_refinement
;
<i>SHELXL2018/3</i> (Sheldrick, 2015b)
;
_computing_structure_solution
;
<i>SHELXT2018/2</i> (Sheldrick, 2015a)
;
_diffrn_ambient_temperature 293(2)
_diffrn_measured_fraction_theta_full 0.998
_diffrn_measured_fraction_theta_max 0.869
_diffrn_measurement_device_type 'Agilent Xcalibur, Atlas, Gemini'
_diffrn_measurement_method '\w scans'
_diffrn_radiation_type MoK\a
_diffrn_radiation_wavelength 0.71073
_diffrn_reflns_av_R_equivalents 0.0162
_diffrn_reflns_av_unetI/netI 0.0275
_diffrn_reflns_limit_h_max 8
_diffrn_reflns_limit_h_min -10
_diffrn_reflns_limit_k_max 5
_diffrn_reflns_limit_k_min -10
_diffrn_reflns_limit_l_max 16
_diffrn_reflns_limit_l_min -6
_diffrn_reflns_number 2746
_diffrn_reflns_theta_full 25.242
_diffrn_reflns_theta_max 28.964
_diffrn_reflns_theta_min 3.063
_diffrn_source 'fine-focus sealed tube'
_diffrn_standards_decay_% 0
_diffrn_standards_interval_count 0
_diffrn_standards_interval_time 0
_diffrn_standards_number 0
_exptl_absorpt_coefficient_mu 0.102
_exptl_absorpt_correction_T_max 0.5778
_exptl_absorpt_correction_T_min 0.5069
_exptl_absorpt_correction_type analytical
_exptl_absorpt_process_details
;
(SADABS; Krause <i>et al.</i>,  2015)
;
_exptl_crystal_colour colourless
_exptl_crystal_density_diffrn 1.337
_exptl_crystal_density_method 'not measured'
_exptl_crystal_description plate
_exptl_crystal_F_000 304
_exptl_crystal_size_max 0.37
_exptl_crystal_size_mid 0.32
_exptl_crystal_size_min 0.29
_refine_diff_density_max 0.454
_refine_diff_density_min -0.206
_refine_ls_extinction_method none
_refine_ls_goodness_of_fit_ref 1.065
_refine_ls_hydrogen_treatment constr
_refine_ls_matrix_type full
_refine_ls_number_parameters 93
_refine_ls_number_reflns 1624
_refine_ls_number_restraints 0
_refine_ls_restrained_S_all 1.065
_refine_ls_R_factor_all 0.0849
_refine_ls_R_factor_gt 0.0634
_refine_ls_shift/su_max 0.000
_refine_ls_shift/su_mean 0.000
_refine_ls_structure_factor_coef Fsqd
_refine_ls_weighting_details 'w=1/[\s^2^(Fo^2^)+(0.0839P)^2^+0.2479P] where P=(Fo^2^+2Fc^2^)/3'
_refine_ls_weighting_scheme calc
_refine_ls_wR_factor_gt 0.1646
_refine_ls_wR_factor_ref 0.1814
_reflns_number_gt 1194
_reflns_number_total 1624
_reflns_threshold_expression 'I > 2\s(I)'
_cod_data_source_file hb4484.cif
_cod_data_source_block I
_cod_original_sg_symbol_H-M 'P 21/n'
_cod_database_code 1572817
_shelx_space_group_comment
;
The symmetry employed for this shelxl refinement is uniquely defined
by the following loop, which should always be used as a source of
symmetry information in preference to the above space-group names.
They are only intended as comments.
;
_shelx_estimated_absorpt_t_min 0.963
_shelx_estimated_absorpt_t_max 0.971

loop_
_space_group_symop_operation_xyz
'x, y, z'
'-x+1/2, y+1/2, -z+1/2'
'-x, -y, -z'
'x-1/2, -y-1/2, z-1/2'

loop_
_atom_site_type_symbol
_atom_site_label
_atom_site_fract_x
_atom_site_fract_y
_atom_site_fract_z
_atom_site_U_iso_or_equiv
_atom_site_adp_type
_atom_site_calc_flag
_atom_site_occupancy
_atom_site_disorder_assembly
_atom_site_disorder_group
O O2 0.4932(2) 0.2262(2) 0.62587(12) 0.0591(5) Uani d 1 . .
O O1 0.8009(2) 0.3382(3) 0.55770(14) 0.0642(6) Uani d 1 . .
N N1 0.6498(2) 0.3592(2) 0.38031(14) 0.0427(5) Uani d 1 . .
N N2 0.3516(2) 0.1982(2) 0.44717(14) 0.0421(5) Uani d 1 . .
C C4 0.6624(3) 0.3190(3) 0.48783(16) 0.0380(5) Uani d 1 . .
C C3 0.4923(3) 0.2422(2) 0.52590(15) 0.0364(5) Uani d 1 . .
C C5 0.7995(4) 0.4489(4) 0.3415(2) 0.0616(7) Uani d 1 . .
H H5A 0.899882 0.462273 0.402473 0.092 Uiso calc 1 . .
H H5B 0.756751 0.556833 0.313902 0.092 Uiso calc 1 . .
H H5C 0.840112 0.386644 0.282610 0.092 Uiso calc 1 . .
C C1 0.4771(4) 0.3452(3) 0.30300(18) 0.0547(7) Uani d 1 . .
H H1A 0.502520 0.333921 0.227477 0.066 Uiso calc 1 . .
H H1B 0.406408 0.446718 0.306177 0.066 Uiso calc 1 . .
C C2 0.3670(4) 0.2011(3) 0.32859(19) 0.0555(6) Uani d 1 . .
H H2A 0.245130 0.207406 0.283752 0.067 Uiso calc 1 . .
H H2B 0.424361 0.098582 0.309359 0.067 Uiso calc 1 . .
C C6 0.1915(3) 0.1170(4) 0.4791(3) 0.0649(8) Uani d 1 . .
H H6A 0.223240 0.073267 0.553547 0.097 Uiso calc 1 . .
H H6B 0.151882 0.027484 0.428037 0.097 Uiso calc 1 . .
H H6C 0.093814 0.196898 0.476737 0.097 Uiso calc 1 . .

loop_
_atom_site_aniso_label
_atom_site_aniso_U_11
_atom_site_aniso_U_22
_atom_site_aniso_U_33
_atom_site_aniso_U_12
_atom_site_aniso_U_13
_atom_site_aniso_U_23
O2 0.0637(11) 0.0816(12) 0.0319(8) -0.0121(9) 0.0082(7) 0.0062(8)
O1 0.0445(9) 0.0987(14) 0.0438(9) -0.0153(9) -0.0083(7) 0.0067(9)
N1 0.0455(10) 0.0500(10) 0.0318(9) -0.0055(8) 0.0045(7) 0.0017(7)
N2 0.0376(9) 0.0480(10) 0.0393(10) -0.0067(8) 0.0023(7) -0.0029(8)
C4 0.0358(10) 0.0455(11) 0.0307(10) 0.0003(9) -0.0004(8) -0.0013(8)
C3 0.0388(10) 0.0384(10) 0.0308(10) 0.0031(8) 0.0023(8) 0.0000(8)
C5 0.0650(15) 0.0706(17) 0.0544(15) -0.0116(13) 0.0250(12) 0.0023(12)
C1 0.0653(15) 0.0642(15) 0.0299(10) -0.0058(12) -0.0055(10) 0.0061(10)
C2 0.0572(14) 0.0649(15) 0.0377(12) -0.0054(12) -0.0113(10) -0.0033(10)
C6 0.0440(13) 0.0738(17) 0.0774(19) -0.0156(12) 0.0118(12) -0.0092(14)

loop_
_atom_type_symbol
_atom_type_description
_atom_type_scat_dispersion_real
_atom_type_scat_dispersion_imag
_atom_type_scat_source
C C 0.0033 0.0016 'International Tables Vol C Tables 4.2.6.8 and 6.1.1.4'
H H 0.0000 0.0000 'International Tables Vol C Tables 4.2.6.8 and 6.1.1.4'
N N 0.0061 0.0033 'International Tables Vol C Tables 4.2.6.8 and 6.1.1.4'
O O 0.0106 0.0060 'International Tables Vol C Tables 4.2.6.8 and 6.1.1.4'

loop_
_geom_angle_atom_site_label_1
_geom_angle_atom_site_label_2
_geom_angle_atom_site_label_3
_geom_angle_site_symmetry_1
_geom_angle_site_symmetry_3
_geom_angle
_geom_angle_publ_flag
C4 N1 C1 . . 121.47(18) ?
C4 N1 C5 . . 120.23(19) ?
C1 N1 C5 . . 117.27(18) ?
C3 N2 C6 . . 119.7(2) ?
C3 N2 C2 . . 121.30(18) ?
C6 N2 C2 . . 118.05(19) ?
O1 C4 N1 . . 124.1(2) ?
O1 C4 C3 . . 118.12(18) ?
N1 C4 C3 . . 117.77(17) ?
O2 C3 N2 . . 123.9(2) ?
O2 C3 C4 . . 118.32(18) ?
N2 C3 C4 . . 117.82(17) ?
N1 C5 H5A . . 109.5 ?
N1 C5 H5B . . 109.5 ?
H5A C5 H5B . . 109.5 ?
N1 C5 H5C . . 109.5 ?
H5A C5 H5C . . 109.5 ?
H5B C5 H5C . . 109.5 ?
N1 C1 C2 . . 112.27(18) ?
N1 C1 H1A . . 109.2 ?
C2 C1 H1A . . 109.2 ?
N1 C1 H1B . . 109.2 ?
C2 C1 H1B . . 109.2 ?
H1A C1 H1B . . 107.9 ?
N2 C2 C1 . . 110.93(19) ?
N2 C2 H2A . . 109.5 ?
C1 C2 H2A . . 109.5 ?
N2 C2 H2B . . 109.5 ?
C1 C2 H2B . . 109.5 ?
H2A C2 H2B . . 108.0 ?
N2 C6 H6A . . 109.5 ?
N2 C6 H6B . . 109.5 ?
H6A C6 H6B . . 109.5 ?
N2 C6 H6C . . 109.5 ?
H6A C6 H6C . . 109.5 ?
H6B C6 H6C . . 109.5 ?

loop_
_geom_bond_atom_site_label_1
_geom_bond_atom_site_label_2
_geom_bond_site_symmetry_2
_geom_bond_distance
_geom_bond_publ_flag
O2 C3 . 1.218(2) ?
O1 C4 . 1.222(2) ?
N1 C4 . 1.331(3) ?
N1 C1 . 1.452(3) ?
N1 C5 . 1.461(3) ?
N2 C3 . 1.333(3) ?
N2 C6 . 1.457(3) ?
N2 C2 . 1.462(3) ?
C4 C3 . 1.537(3) ?
C5 H5A . 0.9600 ?
C5 H5B . 0.9600 ?
C5 H5C . 0.9600 ?
C1 C2 . 1.474(3) ?
C1 H1A . 0.9700 ?
C1 H1B . 0.9700 ?
C2 H2A . 0.9700 ?
C2 H2B . 0.9700 ?
C6 H6A . 0.9600 ?
C6 H6B . 0.9600 ?
C6 H6C . 0.9600 ?

loop_
_geom_hbond_atom_site_label_D
_geom_hbond_atom_site_label_H
_geom_hbond_atom_site_label_A
_geom_hbond_site_symmetry_A
_geom_hbond_distance_DH
_geom_hbond_distance_HA
_geom_hbond_distance_DA
_geom_hbond_angle_DHA
_geom_hbond_publ_flag
C2 H2A O2 4_565 0.97 2.49 3.419(3) 161 yes
C5 H5C O2 4_665 0.96 2.54 3.481(3) 168 yes

loop_
_geom_torsion_atom_site_label_1
_geom_torsion_atom_site_label_2
_geom_torsion_atom_site_label_3
_geom_torsion_atom_site_label_4
_geom_torsion_site_symmetry_1
_geom_torsion_site_symmetry_2
_geom_torsion_site_symmetry_3
_geom_torsion_site_symmetry_4
_geom_torsion
_geom_torsion_publ_flag
C1 N1 C4 O1 . . . . -175.3(2) ?
C5 N1 C4 O1 . . . . -7.2(3) ?
C1 N1 C4 C3 . . . . 5.3(3) ?
C5 N1 C4 C3 . . . . 173.39(19) ?
C6 N2 C3 O2 . . . . -3.8(3) ?
C2 N2 C3 O2 . . . . -172.4(2) ?
C6 N2 C3 C4 . . . . 176.84(19) ?
C2 N2 C3 C4 . . . . 8.3(3) ?
O1 C4 C3 O2 . . . . 10.5(3) ?
N1 C4 C3 O2 . . . . -170.0(2) ?
O1 C4 C3 N2 . . . . -170.1(2) ?
N1 C4 C3 N2 . . . . 9.4(3) ?
C4 N1 C1 C2 . . . . -35.3(3) ?
C5 N1 C1 C2 . . . . 156.3(2) ?
C3 N2 C2 C1 . . . . -37.7(3) ?
C6 N2 C2 C1 . . . . 153.5(2) ?
N1 C1 C2 N2 . . . . 49.3(3) ?
